data_1541296
loop_
_publ_author_name
'Newsam, J.M.'

_publ_section_title
;
 Synthesis and structural characterization of a lithium gallosilicate with
 the zeolite abw framework
;
_journal_name_full 'Journal of Physical Chemistry'
_journal_page_first 445
_journal_page_last 452
_journal_volume 92
_journal_year 1988
_chemical_formula_sum 'D1.8 Ga Li O4.9 Si'
_chemical_name_systematic 'Li Ga (Si O4) (D2 O).9'
_space_group_IT_number 33
_symmetry_space_group_name_Hall 'P 2c -2n'
_symmetry_space_group_name_H-M 'P n a 21'
_cell_angle_alpha 90
_cell_angle_beta 90
_cell_angle_gamma 90
_cell_formula_units_Z 4
_cell_length_a 10.5659
_cell_length_b 8.2053
_cell_length_c 5.0247
_cell_volume 435.623
_citation_journal_id_ASTM JPCHAX
_cod_data_source_file Newsam_JPCHAX_1988_274.cif
_cod_data_source_block D1.8Ga1Li1O4.9Si1
_cod_original_cell_volume 435.6233
_cod_original_formula_sum 'D1.8 Ga1 Li1 O4.9 Si1'
_cod_database_code 1541296

loop_
_symmetry_equiv_pos_as_xyz
x,y,z
-x,-y,z+1/2
-x+1/2,y+1/2,z+1/2
x+1/2,-y+1/2,z

loop_
_atom_site_label
_atom_site_type_symbol
_atom_site_fract_x
_atom_site_fract_y
_atom_site_fract_z
_atom_site_occupancy
_atom_site_U_iso_or_equiv
Ga1 Ga+3 0.1542 0.078 0.25 1 0.0
O3 O-2 0.1881 0.0433 0.607 1 0.0
O2 O-2 0.2738 0.2162 0.124 1 0.0
Si1 Si+4 0.3551 0.3726 0.247 0.98 0.0
O5 O-2 0.4822 0.083 -0.217 0.9 0.0
D2 D+1 0.489 0.951 0.171 0.18 0.0
Li1 Li+1 0.322 0.18 -0.248 1 0.0
O4 O-2 0.1735 -0.1091 0.065 1 0.0
O1 O-2 0.0051 0.168 0.18 1 0.0
D1 D+1 0.486 0.817 0.425 0.11 0.0
